data_4509549
loop_
_publ_author_name
'Xu, Bo'
'L\"u, Jian'
'Cao, Rong'

_publ_section_title
;
 Anion-Assisted Structural Variation of Cadmium Coordination Polymers:
 From 2D \\rightarrow 3D Inclined Polycatenation to 2D \\rightarrow 3D
 Polythreading
;
_journal_issue 7
_journal_name_full 'Crystal Growth &amp; Design'
_journal_page_first 3003
_journal_paper_doi 10.1021/cg900324y
_journal_volume 9
_journal_year 2009
_chemical_formula_sum 'C34 H40 Cd Cl N11 O2'
_chemical_formula_weight 782.62
_chemical_name_systematic
; 
 ? 
;
_space_group_IT_number 2
_symmetry_cell_setting triclinic
_symmetry_space_group_name_Hall '-P 1'
_symmetry_space_group_name_H-M 'P -1'
_atom_sites_solution_hydrogens geom
_atom_sites_solution_primary direct
_atom_sites_solution_secondary difmap
_audit_creation_method SHELXL-97
_cell_angle_alpha 83.889(13)
_cell_angle_beta 69.065(9)
_cell_angle_gamma 71.052(11)
_cell_formula_units_Z 1
_cell_length_a 9.523
_cell_length_b 10.4239(3)
_cell_length_c 11.2631(3)
_cell_measurement_reflns_used 4513
_cell_measurement_temperature 298(2)
_cell_measurement_theta_max 27.45
_cell_measurement_theta_min 2.07
_cell_volume 987.60(10)
_computing_structure_refinement 'SHELXL-97 (Sheldrick, 1997)'
_computing_structure_solution 'SHELXS-97 (Sheldrick, 1990)'
_diffrn_ambient_temperature 298(2)
_diffrn_measured_fraction_theta_full 0.945
_diffrn_measured_fraction_theta_max 0.945
_diffrn_measurement_device_type SCXmini
_diffrn_measurement_method CCD_Profile_fitting
_diffrn_radiation_monochromator graphite
_diffrn_radiation_source 'fine-focus sealed tube'
_diffrn_radiation_type MoK\a
_diffrn_radiation_wavelength 0.71073
_diffrn_reflns_av_R_equivalents 0.0206
_diffrn_reflns_av_sigmaI/netI 0.0320
_diffrn_reflns_limit_h_max 10
_diffrn_reflns_limit_h_min -12
_diffrn_reflns_limit_k_max 13
_diffrn_reflns_limit_k_min -13
_diffrn_reflns_limit_l_max 14
_diffrn_reflns_limit_l_min -14
_diffrn_reflns_number 7423
_diffrn_reflns_theta_full 27.45
_diffrn_reflns_theta_max 27.45
_diffrn_reflns_theta_min 2.07
_exptl_absorpt_coefficient_mu 0.664
_exptl_absorpt_correction_T_max 0.917
_exptl_absorpt_correction_T_min 0.887
_exptl_absorpt_correction_type multi-scan
_exptl_crystal_colour colorless
_exptl_crystal_density_diffrn 1.316
_exptl_crystal_density_method 'not measured'
_exptl_crystal_description block
_exptl_crystal_F_000 402
_exptl_crystal_size_max 0.20
_exptl_crystal_size_mid 0.15
_exptl_crystal_size_min 0.13
_refine_diff_density_max 1.505
_refine_diff_density_min -0.542
_refine_diff_density_rms 0.187
_refine_ls_extinction_coef 0.060(7)
_refine_ls_extinction_expression Fc^*^=kFc[1+0.001xFc^2^\l^3^/sin(2\q)]^-1/4^
_refine_ls_extinction_method SHELXL
_refine_ls_goodness_of_fit_ref 1.186
_refine_ls_matrix_type full
_refine_ls_number_parameters 221
_refine_ls_number_reflns 4268
_refine_ls_number_restraints 0
_refine_ls_restrained_S_all 1.186
_refine_ls_R_factor_all 0.0563
_refine_ls_R_factor_gt 0.0533
_refine_ls_shift/su_max 0.000
_refine_ls_shift/su_mean 0.000
_refine_ls_structure_factor_coef Fsqd
_refine_ls_weighting_details 'calc w=1/[\s^2^(Fo^2^)+(0.1073P)^2^+0.4277P] where P=(Fo^2^+2Fc^2^)/3'
_refine_ls_weighting_scheme calc
_refine_ls_wR_factor_gt 0.1593
_refine_ls_wR_factor_ref 0.1669
_reflns_number_gt 4091
_reflns_number_total 4268
_reflns_threshold_expression >2sigma(I)
_cod_data_source_file cg900324ysup1.cif
_cod_data_source_block h:\cd\102208~1\01
_cod_depositor_comments
;
The following automatic conversions were performed:

'_exptl_absorpt_correction_type' value 'Multi-scan' changed to
'multi-scan' according to
/home/saulius/struct/CIF-dictionaries/cif_core.dic dictionary named
'cif_core.dic' version 2.4.2 from 2011-04-26.

Automatic conversion script
Id: cif_fix_values 1891 2012-01-12 08:04:46Z andrius 
;
_cod_original_cell_volume 987.55(4)
_cod_original_sg_symbol_H-M p-1
_cod_database_code 4509549

loop_
_symmetry_equiv_pos_as_xyz
'x, y, z'
'-x, -y, -z'

loop_
_atom_site_label
_atom_site_type_symbol
_atom_site_fract_x
_atom_site_fract_y
_atom_site_fract_z
_atom_site_U_iso_or_equiv
_atom_site_adp_type
_atom_site_occupancy
_atom_site_symmetry_multiplicity
_atom_site_calc_flag
_atom_site_refinement_flags
Cd1 Cd 0.5000 0.5000 0.5000 0.0349(2) Uani 1 2 d S
Cl1 Cl 0.2333(6) 0.6787(5) 0.5876(4) 0.0509(10) Uani 0.50 1 d P
N5 N 0.1500(4) 0.4871(4) 0.0116(3) 0.0371(7) Uani 1 1 d .
N1 N 0.6158(4) 0.6769(4) 0.4166(3) 0.0427(8) Uani 1 1 d .
C17 C 0.1342(5) 0.4788(5) -0.1120(4) 0.0415(9) Uani 1 1 d .
H17A H 0.1547 0.3829 -0.1324 0.050 Uiso 1 1 calc R
H17B H 0.2134 0.5133 -0.1790 0.050 Uiso 1 1 calc R
C3 C 0.7599(6) 0.6648(5) 0.4156(4) 0.0487(10) Uani 1 1 d .
H3 H 0.8145 0.5849 0.4494 0.058 Uiso 1 1 calc R
N4 N 0.8806(5) 0.9951(4) 0.1236(5) 0.0559(11) Uani 1 1 d .
C14 C 0.2853(5) 0.5578(4) 0.1786(4) 0.0440(9) Uani 1 1 d .
H14 H 0.2118 0.6296 0.1520 0.053 Uiso 1 1 calc R
N2 N 0.4335(4) 0.4817(3) 0.3189(3) 0.0378(7) Uani 1 1 d .
C9 C 0.9312(6) 1.1162(4) 0.0787(6) 0.0589(13) Uani 1 1 d .
H9A H 1.0191 1.1128 0.1075 0.071 Uiso 1 1 calc R
H9B H 0.8422 1.1983 0.1164 0.071 Uiso 1 1 calc R
C15 C 0.3484(5) 0.4330(4) 0.1182(4) 0.0401(8) Uani 1 1 d .
C12 C 0.4576(6) 0.3342(5) 0.1602(5) 0.0522(11) Uani 1 1 d .
H12 H 0.5062 0.2471 0.1207 0.063 Uiso 1 1 calc R
C6 C 0.6108(8) 0.8927(6) 0.3168(7) 0.0754(18) Uani 1 1 d .
H6 H 0.5546 0.9718 0.2832 0.091 Uiso 1 1 calc R
C18 C -0.0303(5) 0.5613(5) -0.1101(4) 0.0405(9) Uani 1 1 d .
H18A H -0.0489 0.6580 -0.0938 0.049 Uiso 1 1 calc R
H18B H -0.0389 0.5543 -0.1940 0.049 Uiso 1 1 calc R
C8 C 0.8340(8) 0.9881(6) 0.2625(6) 0.0717(17) Uani 1 1 d .
H8A H 0.7593 1.0768 0.2999 0.086 Uiso 1 1 calc R
H8B H 0.9286 0.9701 0.2869 0.086 Uiso 1 1 calc R
C7 C 0.7573(7) 0.8790(5) 0.3158(5) 0.0557(12) Uani 1 1 d .
C13 C 0.3293(5) 0.5780(4) 0.2782(4) 0.0418(9) Uani 1 1 d .
H13 H 0.2832 0.6642 0.3194 0.050 Uiso 1 1 calc R
C11 C 0.4955(6) 0.3625(5) 0.2591(5) 0.0508(11) Uani 1 1 d .
H11 H 0.5703 0.2928 0.2863 0.061 Uiso 1 1 calc R
C10 C 1.0159(6) 0.8748(4) 0.0634(6) 0.0563(13) Uani 1 1 d .
H10A H 0.9845 0.7917 0.0904 0.068 Uiso 1 1 calc R
H10B H 1.1048 0.8684 0.0921 0.068 Uiso 1 1 calc R
C16 C 0.3076(5) 0.4066(5) 0.0076(4) 0.0470(10) Uani 1 1 d .
H16A H 0.3853 0.4258 -0.0723 0.056 Uiso 1 1 calc R
H16B H 0.3169 0.3093 0.0063 0.056 Uiso 1 1 calc R
C4 C 0.8330(6) 0.7623(6) 0.3679(5) 0.0539(11) Uani 1 1 d .
H4 H 0.9352 0.7499 0.3705 0.065 Uiso 1 1 calc R
C5 C 0.5417(6) 0.7890(5) 0.3680(6) 0.0636(15) Uani 1 1 d .
H5 H 0.4388 0.7997 0.3677 0.076 Uiso 1 1 calc R
N3 N 0.753(4) 0.335(3) 0.419(3) 0.100(10) Uiso 0.50 1 d P
C1 C 0.8743(12) 0.2808(9) 0.4089(8) 0.0426(17) Uiso 0.50 1 d P
N6 N 1.0207(17) 0.2375(15) 0.4024(14) 0.095(4) Uiso 0.50 1 d P
C2 C 1.122(2) 0.128(2) 0.3532(19) 0.099(5) Uiso 0.50 1 d P
N7 N 1.187(3) 0.031(3) 0.340(3) 0.175(9) Uiso 0.50 1 d P
O1W O 1.3617(13) -0.0220(11) 0.0148(11) 0.177(4) Uiso 1 1 d .

loop_
_atom_site_aniso_label
_atom_site_aniso_U_11
_atom_site_aniso_U_22
_atom_site_aniso_U_33
_atom_site_aniso_U_23
_atom_site_aniso_U_13
_atom_site_aniso_U_12
Cd1 0.0403(3) 0.0403(3) 0.0299(2) 0.00321(14) -0.01537(17) -0.01707(17)
Cl1 0.0532(18) 0.0546(15) 0.0432(13) -0.0033(10) -0.0146(10) -0.0153(12)
N5 0.0380(17) 0.0545(19) 0.0288(15) -0.0008(13) -0.0158(13) -0.0223(15)
N1 0.0476(19) 0.0439(18) 0.0411(18) 0.0070(14) -0.0152(15) -0.0221(15)
C17 0.042(2) 0.065(3) 0.0261(17) 0.0010(16) -0.0121(15) -0.0273(19)
C3 0.051(2) 0.057(3) 0.047(2) 0.0110(19) -0.022(2) -0.025(2)
N4 0.051(2) 0.0319(17) 0.076(3) 0.0012(17) -0.003(2) -0.0225(16)
C14 0.050(2) 0.042(2) 0.044(2) 0.0013(17) -0.0282(19) -0.0078(17)
N2 0.0409(17) 0.0447(17) 0.0329(15) 0.0007(13) -0.0184(14) -0.0135(14)
C9 0.053(3) 0.0311(19) 0.085(4) 0.000(2) -0.007(3) -0.0217(19)
C15 0.040(2) 0.053(2) 0.0350(19) -0.0035(16) -0.0169(16) -0.0183(17)
C12 0.059(3) 0.047(2) 0.054(3) -0.013(2) -0.031(2) -0.005(2)
C6 0.065(3) 0.047(3) 0.110(5) 0.030(3) -0.030(3) -0.022(2)
C18 0.048(2) 0.056(2) 0.0313(18) 0.0077(16) -0.0197(16) -0.0284(19)
C8 0.083(4) 0.050(3) 0.083(4) 0.000(3) -0.012(3) -0.039(3)
C7 0.061(3) 0.046(2) 0.058(3) -0.001(2) -0.005(2) -0.030(2)
C13 0.048(2) 0.0408(19) 0.042(2) -0.0038(16) -0.0217(18) -0.0124(17)
C11 0.058(3) 0.047(2) 0.051(2) -0.0030(19) -0.034(2) -0.003(2)
C10 0.047(2) 0.0319(19) 0.089(4) 0.007(2) -0.017(2) -0.0198(18)
C16 0.042(2) 0.064(3) 0.040(2) -0.0118(19) -0.0195(18) -0.0126(19)
C4 0.055(3) 0.067(3) 0.052(3) 0.004(2) -0.018(2) -0.036(2)
C5 0.048(3) 0.051(3) 0.095(4) 0.024(3) -0.027(3) -0.024(2)

loop_
_atom_type_symbol
_atom_type_description
_atom_type_scat_dispersion_real
_atom_type_scat_dispersion_imag
_atom_type_scat_source
C C 0.0033 0.0016 'International Tables Vol C Tables 4.2.6.8 and 6.1.1.4'
H H 0.0000 0.0000 'International Tables Vol C Tables 4.2.6.8 and 6.1.1.4'
N N 0.0061 0.0033 'International Tables Vol C Tables 4.2.6.8 and 6.1.1.4'
O O 0.0106 0.0060 'International Tables Vol C Tables 4.2.6.8 and 6.1.1.4'
Cl Cl 0.1484 0.1585 'International Tables Vol C Tables 4.2.6.8 and 6.1.1.4'
Cd Cd -0.8075 1.2024 'International Tables Vol C Tables 4.2.6.8 and 6.1.1.4'

loop_
_geom_angle_atom_site_label_1
_geom_angle_atom_site_label_2
_geom_angle_atom_site_label_3
_geom_angle
_geom_angle_site_symmetry_1
_geom_angle_site_symmetry_3
N2 Cd1 N2 180.000(1) . 2_666
N2 Cd1 N3 87.2(8) . 2_666
N2 Cd1 N3 92.8(8) 2_666 2_666
N2 Cd1 N3 92.8(8) . .
N2 Cd1 N3 87.2(8) 2_666 .
N3 Cd1 N3 180.000(2) 2_666 .
N2 Cd1 N1 95.57(12) . .
N2 Cd1 N1 84.43(12) 2_666 .
N3 Cd1 N1 89.9(8) 2_666 .
N3 Cd1 N1 90.1(8) . .
N2 Cd1 N1 84.43(12) . 2_666
N2 Cd1 N1 95.57(12) 2_666 2_666
N3 Cd1 N1 90.1(8) 2_666 2_666
N3 Cd1 N1 89.9(8) . 2_666
N1 Cd1 N1 180.0 . 2_666
N2 Cd1 Cl1 87.92(13) . .
N2 Cd1 Cl1 92.08(13) 2_666 .
N3 Cd1 Cl1 1.1(9) 2_666 .
N3 Cd1 Cl1 178.9(9) . .
N1 Cd1 Cl1 89.02(15) . .
N1 Cd1 Cl1 90.98(15) 2_666 .
N2 Cd1 Cl1 92.08(13) . 2_666
N2 Cd1 Cl1 87.92(13) 2_666 2_666
N3 Cd1 Cl1 178.9(9) 2_666 2_666
N3 Cd1 Cl1 1.1(9) . 2_666
N1 Cd1 Cl1 90.98(15) . 2_666
N1 Cd1 Cl1 89.02(15) 2_666 2_666
Cl1 Cd1 Cl1 180.0 . 2_666
N3 Cl1 C1 134(10) 2_666 2_666
N3 Cl1 Cd1 17(10) 2_666 .
C1 Cl1 Cd1 150.3(6) 2_666 .
C16 N5 C18 110.9(3) . 2_565
C16 N5 C17 109.6(3) . .
C18 N5 C17 109.1(3) 2_565 .
C5 N1 C3 117.6(4) . .
C5 N1 Cd1 122.0(3) . .
C3 N1 Cd1 120.4(3) . .
N5 C17 C18 110.6(3) . .
N1 C3 C4 123.1(5) . .
C8 N4 C9 109.7(4) . .
C8 N4 C10 110.7(5) . .
C9 N4 C10 107.6(4) . .
C15 C14 C13 119.9(4) . .
C11 N2 C13 116.9(3) . .
C11 N2 Cd1 117.5(3) . .
C13 N2 Cd1 125.4(3) . .
N4 C9 C10 111.4(4) . 2_775
C14 C15 C12 116.8(4) . .
C14 C15 C16 122.0(4) . .
C12 C15 C16 121.1(4) . .
C11 C12 C15 119.8(4) . .
C7 C6 C5 119.8(5) . .
N5 C18 C17 110.7(3) 2_565 .
N4 C8 C7 112.1(5) . .
C6 C7 C4 117.7(5) . .
C6 C7 C8 121.0(5) . .
C4 C7 C8 121.3(5) . .
N2 C13 C14 122.9(4) . .
N2 C11 C12 123.8(4) . .
N4 C10 C9 111.1(4) . 2_775
N5 C16 C15 113.6(3) . .
C3 C4 C7 119.8(5) . .
N1 C5 C6 122.1(5) . .
Cl1 N3 C1 40(10) 2_666 .
Cl1 N3 Cd1 162(10) 2_666 .
C1 N3 Cd1 157(2) . .
Cl1 C1 N3 6.0(19) 2_666 .
Cl1 C1 N6 174.6(12) 2_666 .
N3 C1 N6 169(2) . .
C2 N6 C1 126.7(16) . .
N7 C2 N6 163(3) . .

loop_
_geom_bond_atom_site_label_1
_geom_bond_atom_site_label_2
_geom_bond_distance
_geom_bond_site_symmetry_2
Cd1 N2 2.384(3) .
Cd1 N2 2.384(3) 2_666
Cd1 N3 2.38(3) 2_666
Cd1 N3 2.38(3) .
Cd1 N1 2.390(4) .
Cd1 N1 2.390(4) 2_666
Cd1 Cl1 2.534(5) .
Cd1 Cl1 2.534(5) 2_666
Cl1 N3 0.16(3) 2_666
Cl1 C1 0.960(12) 2_666
N5 C16 1.450(5) .
N5 C18 1.462(5) 2_565
N5 C17 1.467(5) .
N1 C5 1.330(6) .
N1 C3 1.332(6) .
C17 C18 1.516(6) .
C3 C4 1.372(7) .
N4 C8 1.466(8) .
N4 C9 1.472(5) .
N4 C10 1.483(6) .
C14 C15 1.380(6) .
C14 C13 1.387(5) .
N2 C11 1.328(6) .
N2 C13 1.335(5) .
C9 C10 1.499(8) 2_775
C15 C12 1.385(6) .
C15 C16 1.506(5) .
C12 C11 1.372(6) .
C6 C7 1.351(8) .
C6 C5 1.411(7) .
C18 N5 1.462(5) 2_565
C8 C7 1.507(7) .
C7 C4 1.387(8) .
C10 C9 1.499(8) 2_775
N3 Cl1 0.16(3) 2_666
N3 C1 1.08(3) .
C1 Cl1 0.960(12) 2_666
C1 N6 1.295(17) .
N6 C2 1.25(2) .
C2 N7 1.00(3) .
